data_2216719
loop_
_publ_author_name
'Chundak, S. Yu.'
'Lukachinec, L. Yu.'
'Daszkiewicz, M.'

_publ_section_title
;Di-\m-nitrato-\k^3^<i>O</i>,<i>O</i>':<i>O</i>'';\k^3^<i>O</i>:<i>O</i>',<i>O</i>''-bis[bis(3-nitrobenzohydrazide-\k^2^<i>N</i>',<i>O</i>)cadmium(II)]
 dinitrate
;
_journal_coeditor_code PV2040
_journal_issue 12
_journal_name_full 'Acta Crystallographica Section E'
_journal_page_first m2893
_journal_page_last m2893
_journal_paper_doi 10.1107/S1600536807053792
_journal_volume 63
_journal_year 2007
_chemical_formula_iupac '[Cd2 (N O3)2 (C7 H7 N3 O3)2 ](N O3)2'
_chemical_formula_moiety 'C14 H14 Cd N7 O9, N O3'
_chemical_formula_sum 'C14 H14 Cd N8 O12'
_chemical_formula_weight 598.73
_chemical_name_systematic
;
Di-\m-nitrato-\k^3^O,O':O'';\k^3^O:O',O''-bis[bis(3-nitrobenzohydrazide-
\k^2^N',O)cadmium(II)] dinitrate
;
_space_group_IT_number 14
_symmetry_cell_setting monoclinic
_symmetry_space_group_name_Hall '-P 2ybc'
_symmetry_space_group_name_H-M 'P 1 21/c 1'
_atom_sites_solution_hydrogens geom
_atom_sites_solution_primary direct
_atom_sites_solution_secondary difmap
_audit_creation_method SHELXL97
_cell_angle_alpha 90.00
_cell_angle_beta 93.67(3)
_cell_angle_gamma 90.00
_cell_formula_units_Z 4
_cell_length_a 7.9218(16)
_cell_length_b 7.6237(15)
_cell_length_c 34.325(7)
_cell_measurement_reflns_used 3275
_cell_measurement_temperature 293(2)
_cell_measurement_theta_max 28.28
_cell_measurement_theta_min 3.21
_cell_volume 2068.8(7)
_computing_cell_refinement 'CrysAlis RED (Oxford Diffraction, 2006)'
_computing_data_collection 'CrysAlis CCD (Oxford Diffraction, 2006)'
_computing_data_reduction 'CrysAlis RED (Oxford Diffraction, 2006)'
_computing_molecular_graphics 'DIAMOND (Brandenburg, 2005)'
_computing_publication_material 'publCIF (Version 1.9.0_c; Westrip, 2007)'
_computing_structure_refinement 'SHELXL97 (Sheldrick, 1997)'
_computing_structure_solution 'SHELXS97 (Sheldrick, 1997)'
_diffrn_ambient_temperature 293(2)
_diffrn_detector_area_resol_mean '1024x1024 with blocks 2x2, 33.133pixel/mm'
_diffrn_measured_fraction_theta_full 0.995
_diffrn_measured_fraction_theta_max 0.995
_diffrn_measurement_device_type 'Kuma KM-4 with CCD area-detector'
_diffrn_measurement_method \w
_diffrn_radiation_monochromator graphite
_diffrn_radiation_source 'fine-focus sealed tube'
_diffrn_radiation_type MoK\a
_diffrn_radiation_wavelength 0.71073
_diffrn_reflns_av_R_equivalents 0.0600
_diffrn_reflns_av_sigmaI/netI 0.0700
_diffrn_reflns_limit_h_max 7
_diffrn_reflns_limit_h_min -10
_diffrn_reflns_limit_k_max 10
_diffrn_reflns_limit_k_min -10
_diffrn_reflns_limit_l_max 45
_diffrn_reflns_limit_l_min -45
_diffrn_reflns_number 26291
_diffrn_reflns_theta_full 28.28
_diffrn_reflns_theta_max 28.28
_diffrn_reflns_theta_min 3.21
_exptl_absorpt_coefficient_mu 1.140
_exptl_absorpt_correction_T_max 0.8707
_exptl_absorpt_correction_T_min 0.6723
_exptl_absorpt_correction_type numerical
_exptl_absorpt_process_details '(CrysAlis; Oxford Diffraction, 2006)'
_exptl_crystal_colour colourless
_exptl_crystal_density_diffrn 1.922
_exptl_crystal_density_method 'not measured'
_exptl_crystal_description plate
_exptl_crystal_F_000 1192
_exptl_crystal_size_max 0.38
_exptl_crystal_size_mid 0.35
_exptl_crystal_size_min 0.10
_refine_diff_density_max 0.634
_refine_diff_density_min -0.763
_refine_ls_extinction_method none
_refine_ls_goodness_of_fit_ref 0.935
_refine_ls_hydrogen_treatment constr
_refine_ls_matrix_type full
_refine_ls_number_parameters 316
_refine_ls_number_reflns 5111
_refine_ls_number_restraints 0
_refine_ls_restrained_S_all 0.935
_refine_ls_R_factor_all 0.0860
_refine_ls_R_factor_gt 0.0409
_refine_ls_shift/su_max 0.001
_refine_ls_shift/su_mean 0.000
_refine_ls_structure_factor_coef Fsqd
_refine_ls_weighting_details 'calc w = 1/[\s^2^(Fo^2^)+(0.0233P)^2^] where P=(Fo^2^+2Fc^2^)/3'
_refine_ls_weighting_scheme calc
_refine_ls_wR_factor_gt 0.0546
_refine_ls_wR_factor_ref 0.0638
_reflns_number_gt 3275
_reflns_number_total 5111
_reflns_threshold_expression I>2\s(I)
_cod_data_source_file pv2040.cif
_cod_data_source_block I
_cod_original_cell_volume 2068.7(7)
_cod_database_code 2216719
_cod_database_fobs_code 2216719

loop_
_symmetry_equiv_pos_as_xyz
'x, y, z'
'-x, y+1/2, -z+1/2'
'-x, -y, -z'
'x, -y-1/2, z-1/2'

loop_
_atom_site_type_symbol
_atom_site_label
_atom_site_fract_x
_atom_site_fract_y
_atom_site_fract_z
_atom_site_U_iso_or_equiv
_atom_site_adp_type
_atom_site_calc_flag
_atom_site_refinement_flags
_atom_site_occupancy
Cd Cd1 0.21123(3) 0.91697(3) 0.065750(7) 0.03871(9) Uani d . 1
C C1A 0.3993(3) 1.3516(4) 0.14429(8) 0.0283(7) Uani d . 1
C C11A 0.3681(4) 1.2144(4) 0.11357(8) 0.0299(7) Uani d . 1
O O11A 0.2649(3) 1.0959(3) 0.11856(6) 0.0420(5) Uani d . 1
N N11A 0.4532(3) 1.2260(3) 0.08142(7) 0.0325(6) Uani d . 1
H H11A 0.5254 1.3101 0.0774 0.049 Uiso d . 1
N N12A 0.4232(3) 1.0998(3) 0.05130(7) 0.0348(6) Uani d . 1
H H21A 0.3816 1.1528 0.0296 0.052 Uiso d . 1
H H22A 0.5221 1.0456 0.0503 0.052 Uiso d . 1
C C2A 0.4693(3) 1.5141(4) 0.13664(9) 0.0305(7) Uani d . 1
H H2A 0.5050 1.5402 0.1120 0.037 Uiso calc R 1
C C3A 0.4847(4) 1.6360(4) 0.16640(9) 0.0320(7) Uani d . 1
N N31A 0.5536(4) 1.8102(4) 0.15805(9) 0.0488(7) Uani d . 1
O O31A 0.5797(4) 1.8452(3) 0.12432(8) 0.0784(9) Uani d . 1
O O32A 0.5794(4) 1.9129(3) 0.18495(8) 0.0781(8) Uani d . 1
C C4A 0.4352(4) 1.6029(4) 0.20352(9) 0.0406(8) Uani d . 1
H H4A 0.4474 1.6873 0.2231 0.049 Uiso calc R 1
C C5A 0.3668(4) 1.4395(4) 0.21075(9) 0.0431(8) Uani d . 1
H H5A 0.3332 1.4133 0.2356 0.052 Uiso calc R 1
C C6A 0.3481(3) 1.3157(4) 0.18157(8) 0.0351(8) Uani d . 1
H H6A 0.3009 1.2072 0.1868 0.042 Uiso calc R 1
C C1B -0.0259(3) 0.4933(4) 0.13333(8) 0.0280(7) Uani d . 1
C C11B 0.0584(3) 0.6052(4) 0.10467(8) 0.0292(7) Uani d . 1
O O11B 0.1456(3) 0.7319(3) 0.11554(6) 0.0422(6) Uani d . 1
N N11B 0.0386(3) 0.5559(3) 0.06711(7) 0.0345(6) Uani d . 1
H H11B -0.0480 0.4930 0.0575 0.052 Uiso d . 1
N N12B 0.1088(3) 0.6642(3) 0.03862(7) 0.0342(6) Uani d . 1
H H21B 0.0277 0.6993 0.0207 0.051 Uiso d . 1
H H22B 0.1590 0.5965 0.0233 0.051 Uiso d . 1
C C2B -0.0491(3) 0.5612(4) 0.16999(9) 0.0345(7) Uani d . 1
H H2B -0.0152 0.6750 0.1764 0.041 Uiso calc R 1
C C3B -0.1232(4) 0.4572(4) 0.19677(9) 0.0383(8) Uani d . 1
N N31B -0.1504(4) 0.5325(5) 0.23589(9) 0.0575(9) Uani d . 1
O O31B -0.1058(4) 0.6833(5) 0.24205(8) 0.0936(10) Uani d . 1
O O32B -0.2169(4) 0.4419(4) 0.25973(8) 0.0890(10) Uani d . 1
C C4B -0.1743(4) 0.2890(5) 0.18912(10) 0.0467(9) Uani d . 1
H H4B -0.2244 0.2222 0.2079 0.056 Uiso calc R 1
C C5B -0.1495(4) 0.2211(4) 0.15282(10) 0.0461(9) Uani d . 1
H H5B -0.1831 0.1067 0.1469 0.055 Uiso calc R 1
C C6B -0.0751(4) 0.3213(4) 0.12507(9) 0.0365(8) Uani d . 1
H H6B -0.0578 0.2735 0.1007 0.044 Uiso calc R 1
N N1A -0.1265(3) 1.0524(3) 0.03837(8) 0.0355(6) Uani d . 1
O O1A 0.0176(3) 1.1213(3) 0.03396(6) 0.0446(6) Uani d . 1
O O2A -0.1387(3) 0.9443(3) 0.06509(7) 0.0578(7) Uani d . 1
O O3A -0.2493(3) 1.0939(3) 0.01617(6) 0.0458(6) Uani d . 1
N N1B 0.6356(3) 0.5968(4) 0.03179(7) 0.0369(6) Uani d . 1
O O1B 0.6860(3) 0.4722(3) 0.05402(6) 0.0470(6) Uani d . 1
O O2B 0.7298(3) 0.6450(3) 0.00571(6) 0.0483(6) Uani d . 1
O O3B 0.4979(3) 0.6670(3) 0.03588(7) 0.0605(7) Uani d . 1

loop_
_atom_site_aniso_label
_atom_site_aniso_U_11
_atom_site_aniso_U_22
_atom_site_aniso_U_33
_atom_site_aniso_U_12
_atom_site_aniso_U_13
_atom_site_aniso_U_23
Cd1 0.04042(14) 0.03565(13) 0.03968(14) -0.01622(13) -0.00052(10) 0.00128(13)
C1A 0.0280(17) 0.0297(16) 0.0271(17) -0.0040(13) 0.0012(13) 0.0007(14)
C11A 0.0264(17) 0.0321(17) 0.0312(17) -0.0060(14) 0.0024(14) 0.0046(15)
O11A 0.0475(13) 0.0426(13) 0.0373(12) -0.0235(12) 0.0136(10) -0.0040(11)
N11A 0.0346(14) 0.0320(14) 0.0317(14) -0.0172(12) 0.0087(12) -0.0054(12)
N12A 0.0315(14) 0.0403(15) 0.0331(14) -0.0098(12) 0.0048(11) -0.0078(13)
C2A 0.0310(17) 0.0341(17) 0.0268(17) -0.0051(14) 0.0044(13) -0.0005(14)
C3A 0.0350(18) 0.0246(16) 0.0360(18) -0.0058(13) 0.0010(15) 0.0018(14)
N31A 0.064(2) 0.0316(17) 0.052(2) -0.0115(15) 0.0120(16) -0.0047(16)
O31A 0.136(3) 0.0435(15) 0.0596(18) -0.0336(16) 0.0397(18) -0.0036(14)
O32A 0.124(2) 0.0463(15) 0.0645(17) -0.0368(17) 0.0137(16) -0.0237(15)
C4A 0.047(2) 0.040(2) 0.0349(18) -0.0032(17) -0.0005(15) -0.0081(17)
C5A 0.055(2) 0.047(2) 0.0272(17) -0.0048(18) 0.0063(15) -0.0014(17)
C6A 0.0384(19) 0.0339(18) 0.0333(18) -0.0077(14) 0.0043(15) 0.0025(15)
C1B 0.0251(16) 0.0306(16) 0.0280(17) -0.0036(13) 0.0000(13) -0.0003(14)
C11B 0.0258(16) 0.0279(17) 0.0334(17) -0.0009(14) -0.0007(13) 0.0023(15)
O11B 0.0552(14) 0.0336(12) 0.0365(12) -0.0221(11) -0.0070(10) 0.0011(10)
N11B 0.0397(15) 0.0324(15) 0.0321(14) -0.0174(12) 0.0086(12) -0.0052(12)
N12B 0.0394(15) 0.0357(14) 0.0284(14) -0.0065(12) 0.0096(12) -0.0019(12)
C2B 0.0298(17) 0.0353(18) 0.0381(18) 0.0000(15) -0.0008(14) -0.0034(16)
C3B 0.0340(19) 0.053(2) 0.0281(17) 0.0029(16) 0.0049(14) -0.0035(16)
N31B 0.051(2) 0.077(3) 0.046(2) 0.0013(18) 0.0094(16) -0.0077(19)
O31B 0.123(3) 0.098(2) 0.063(2) -0.031(2) 0.0344(17) -0.0359(19)
O32B 0.112(2) 0.109(3) 0.0502(17) -0.011(2) 0.0390(17) 0.0055(18)
C4B 0.047(2) 0.052(2) 0.042(2) -0.0091(18) 0.0073(17) 0.0115(19)
C5B 0.055(2) 0.0328(19) 0.051(2) -0.0122(17) 0.0038(18) 0.0057(18)
C6B 0.0411(19) 0.0340(19) 0.0347(19) -0.0056(15) 0.0046(15) -0.0031(16)
N1A 0.0381(17) 0.0395(17) 0.0295(15) -0.0003(13) 0.0081(13) -0.0109(14)
O1A 0.0268(12) 0.0586(16) 0.0487(14) -0.0106(11) 0.0053(10) -0.0038(12)
O2A 0.0754(18) 0.0577(17) 0.0405(14) -0.0121(14) 0.0046(12) 0.0137(13)
O3A 0.0289(12) 0.0581(15) 0.0502(14) 0.0012(12) 0.0011(11) 0.0049(13)
N1B 0.0352(16) 0.0401(17) 0.0349(15) -0.0143(14) -0.0018(13) -0.0052(14)
O1B 0.0386(14) 0.0502(15) 0.0520(15) -0.0163(11) 0.0007(11) 0.0178(12)
O2B 0.0522(15) 0.0548(15) 0.0391(13) -0.0167(12) 0.0121(11) 0.0088(11)
O3B 0.0341(14) 0.0755(18) 0.0716(18) 0.0063(13) 0.0002(13) -0.0077(15)

loop_
_atom_type_symbol
_atom_type_description
_atom_type_scat_dispersion_real
_atom_type_scat_dispersion_imag
_atom_type_scat_source
C C 0.0033 0.0016 'International Tables Vol C Tables 4.2.6.8 and 6.1.1.4'
H H 0.0000 0.0000 'International Tables Vol C Tables 4.2.6.8 and 6.1.1.4'
N N 0.0061 0.0033 'International Tables Vol C Tables 4.2.6.8 and 6.1.1.4'
O O 0.0106 0.0060 'International Tables Vol C Tables 4.2.6.8 and 6.1.1.4'
Cd Cd -0.8075 1.2024 'International Tables Vol C Tables 4.2.6.8 and 6.1.1.4'

loop_
_geom_angle_atom_site_label_1
_geom_angle_atom_site_label_2
_geom_angle_atom_site_label_3
_geom_angle
_geom_angle_publ_flag
N12A Cd1 N12B 133.23(9) y
N12A Cd1 O11A 72.73(8) y
N12A Cd1 O11B 138.33(8) y
N12A Cd1 O1A 87.82(8) y
N12B Cd1 O11B 72.07(8) y
N12B Cd1 O11A 151.16(8) y
N12B Cd1 O1A 99.40(8) y
O11A Cd1 O11B 79.41(7) y
O11A Cd1 O1A 93.12(8) y
O11B Cd1 O1A 124.58(8) y
C2A C1A C6A 119.5(3) ?
C2A C1A C11A 122.7(3) ?
C6A C1A C11A 117.8(3) ?
O11A C11A N11A 122.5(3) ?
O11A C11A C1A 119.6(3) ?
N11A C11A C1A 117.9(3) ?
C11A O11A Cd1 114.63(18) ?
C11A N11A N12A 119.2(2) ?
C11A N11A H11A 123.3 ?
N12A N11A H11A 117.5 ?
N11A N12A Cd1 110.48(16) ?
N11A N12A H21A 109.7 ?
Cd1 N12A H21A 102.8 ?
N11A N12A H22A 103.7 ?
Cd1 N12A H22A 113.0 ?
H21A N12A H22A 117.3 ?
C3A C2A C1A 118.5(3) ?
C3A C2A H2A 120.7 ?
C1A C2A H2A 120.7 ?
C4A C3A C2A 122.9(3) ?
C4A C3A N31A 118.4(3) ?
C2A C3A N31A 118.7(3) ?
O32A N31A O31A 123.3(3) ?
O32A N31A C3A 118.6(3) ?
O31A N31A C3A 118.1(3) ?
C3A C4A C5A 117.8(3) ?
C3A C4A H4A 121.1 ?
C5A C4A H4A 121.1 ?
C6A C5A C4A 120.7(3) ?
C6A C5A H5A 119.7 ?
C4A C5A H5A 119.7 ?
C5A C6A C1A 120.6(3) ?
C5A C6A H6A 119.7 ?
C1A C6A H6A 119.7 ?
C2B C1B C6B 119.1(3) ?
C2B C1B C11B 118.4(3) ?
C6B C1B C11B 122.4(3) ?
O11B C11B N11B 122.6(3) ?
O11B C11B C1B 121.0(3) ?
N11B C11B C1B 116.3(3) ?
C11B O11B Cd1 113.88(18) ?
C11B N11B N12B 118.2(2) ?
C11B N11B H11B 123.3 ?
N12B N11B H11B 112.9 ?
N11B N12B Cd1 110.89(16) ?
N11B N12B H21B 110.5 ?
Cd1 N12B H21B 104.4 ?
N11B N12B H22B 107.0 ?
Cd1 N12B H22B 126.8 ?
H21B N12B H22B 95.6 ?
C3B C2B C1B 118.6(3) ?
C3B C2B H2B 120.7 ?
C1B C2B H2B 120.7 ?
C4B C3B C2B 123.2(3) ?
C4B C3B N31B 118.5(3) ?
C2B C3B N31B 118.2(3) ?
O32B N31B O31B 123.6(4) ?
O32B N31B C3B 118.8(3) ?
O31B N31B C3B 117.7(3) ?
C3B C4B C5B 118.0(3) ?
C3B C4B H4B 121.0 ?
C5B C4B H4B 121.0 ?
C4B C5B C6B 120.6(3) ?
C4B C5B H5B 119.7 ?
C6B C5B H5B 119.7 ?
C5B C6B C1B 120.4(3) ?
C5B C6B H6B 119.8 ?
C1B C6B H6B 119.8 ?
O3A N1A O2A 122.0(3) ?
O3A N1A O1A 119.8(3) ?
O2A N1A O1A 118.3(3) ?
N1A O1A Cd1 103.30(18) ?
O3B N1B O2B 121.6(3) ?
O3B N1B O1B 120.3(3) ?
O2B N1B O1B 118.0(3) ?

loop_
_geom_bond_atom_site_label_1
_geom_bond_atom_site_label_2
_geom_bond_site_symmetry_2
_geom_bond_distance
_geom_bond_publ_flag
Cd1 O11A . 2.287(2) y
Cd1 O11B . 2.301(2) y
Cd1 N12A . 2.262(2) y
Cd1 N12B . 2.268(2) y
Cd1 O1A . 2.399(2) y
Cd1 O2A . 2.778(2) y
Cd1 O3A 3_575 2.848(2) y
Cd1 O3B . 3.184(3) y
C1A C2A . 1.389(4) ?
C1A C6A . 1.394(4) ?
C1A C11A . 1.494(4) ?
C11A O11A . 1.238(3) ?
C11A N11A . 1.333(3) ?
N11A N12A . 1.421(3) ?
N11A H11A . 0.8760 ?
N12A H21A . 0.8908 ?
N12A H22A . 0.8890 ?
C2A C3A . 1.381(4) ?
C2A H2A . 0.9300 ?
C3A C4A . 1.380(4) ?
C3A N31A . 1.471(4) ?
N31A O32A . 1.218(3) ?
N31A O31A . 1.219(3) ?
C4A C5A . 1.387(4) ?
C4A H4A . 0.9300 ?
C5A C6A . 1.377(4) ?
C5A H5A . 0.9300 ?
C6A H6A . 0.9300 ?
C1B C2B . 1.384(4) ?
C1B C6B . 1.392(4) ?
C1B C11B . 1.492(4) ?
C11B O11B . 1.232(3) ?
C11B N11B . 1.342(3) ?
N11B N12B . 1.420(3) ?
N11B H11B . 0.8831 ?
N12B H21B . 0.9017 ?
N12B H22B . 0.8532 ?
C2B C3B . 1.374(4) ?
C2B H2B . 0.9300 ?
C3B C4B . 1.365(4) ?
C3B N31B . 1.489(4) ?
N31B O32B . 1.216(4) ?
N31B O31B . 1.217(4) ?
C4B C5B . 1.375(4) ?
C4B H4B . 0.9300 ?
C5B C6B . 1.382(4) ?
C5B H5B . 0.9300 ?
C6B H6B . 0.9300 ?
N1A O3A . 1.238(3) ?
N1A O2A . 1.241(3) ?
N1A O1A . 1.274(3) ?
N1B O3B . 1.232(3) ?
N1B O2B . 1.256(3) ?
N1B O1B . 1.267(3) ?

loop_
_geom_hbond_atom_site_label_D
_geom_hbond_atom_site_label_H
_geom_hbond_atom_site_label_A
_geom_hbond_site_symmetry_A
_geom_hbond_distance_DH
_geom_hbond_distance_HA
_geom_hbond_distance_DA
_geom_hbond_angle_DHA
N11A H11A O1B 1_565 0.88 1.98 2.833(3) 164.5
N12A H21A O2B 3_675 0.89 2.12 2.963(3) 157.8
N12A H22A O3A 1_655 0.89 2.25 2.931(3) 133.3
N11B H11B O1B 1_455 0.88 2.11 2.872(3) 144.3
N12B H21B O1A 3_575 0.90 2.33 3.093(3) 142.2
N12B H21B O2B 1_455 0.90 2.42 3.143(3) 137.5
N12B H22B O2B 3_665 0.85 2.30 3.124(3) 163.6

loop_
_geom_torsion_atom_site_label_1
_geom_torsion_atom_site_label_2
_geom_torsion_atom_site_label_3
_geom_torsion_atom_site_label_4
_geom_torsion
C2A C1A C11A O11A -159.5(3)
C6A C1A C11A O11A 17.5(4)
C2A C1A C11A N11A 20.1(4)
C6A C1A C11A N11A -162.9(3)
N11A C11A O11A Cd1 -6.3(4)
C1A C11A O11A Cd1 173.26(19)
N12A Cd1 O11A C11A 6.32(19)
N12B Cd1 O11A C11A 163.6(2)
O11B Cd1 O11A C11A 155.0(2)
O1A Cd1 O11A C11A -80.4(2)
O11A C11A N11A N12A 1.1(4)
C1A C11A N11A N12A -178.5(2)
C11A N11A N12A Cd1 4.7(3)
N12B Cd1 N12A N11A -170.52(15)
O11A Cd1 N12A N11A -5.34(16)
O11B Cd1 N12A N11A -55.6(2)
O1A Cd1 N12A N11A 88.61(17)
C6A C1A C2A C3A -0.5(4)
C11A C1A C2A C3A 176.5(3)
C1A C2A C3A C4A 0.7(4)
C1A C2A C3A N31A -178.1(3)
C4A C3A N31A O32A 6.8(4)
C2A C3A N31A O32A -174.4(3)
C4A C3A N31A O31A -172.1(3)
C2A C3A N31A O31A 6.7(4)
C2A C3A C4A C5A -0.2(5)
N31A C3A C4A C5A 178.5(3)
C3A C4A C5A C6A -0.5(5)
C4A C5A C6A C1A 0.7(5)
C2A C1A C6A C5A -0.2(4)
C11A C1A C6A C5A -177.3(3)
C2B C1B C11B O11B 19.6(4)
C6B C1B C11B O11B -157.6(3)
C2B C1B C11B N11B -162.8(3)
C6B C1B C11B N11B 20.1(4)
N11B C11B O11B Cd1 15.5(3)
C1B C11B O11B Cd1 -167.0(2)
N12A Cd1 O11B C11B -149.64(19)
N12B Cd1 O11B C11B -13.7(2)
O11A Cd1 O11B C11B 162.0(2)
O1A Cd1 O11B C11B 75.5(2)
O11B C11B N11B N12B -5.8(4)
C1B C11B N11B N12B 176.6(2)
C11B N11B N12B Cd1 -7.1(3)
N12A Cd1 N12B N11B 150.76(16)
O11A Cd1 N12B N11B 1.2(3)
O11B Cd1 N12B N11B 10.11(16)
O1A Cd1 N12B N11B -113.34(17)
C6B C1B C2B C3B -1.3(4)
C11B C1B C2B C3B -178.6(3)
C1B C2B C3B C4B 0.5(5)
C1B C2B C3B N31B -178.9(2)
C4B C3B N31B O32B 0.1(5)
C2B C3B N31B O32B 179.5(3)
C4B C3B N31B O31B -179.2(3)
C2B C3B N31B O31B 0.3(5)
C2B C3B C4B C5B 0.2(5)
N31B C3B C4B C5B 179.6(3)
C3B C4B C5B C6B -0.1(5)
C4B C5B C6B C1B -0.8(5)
C2B C1B C6B C5B 1.4(4)
C11B C1B C6B C5B 178.6(3)
O3A N1A O1A Cd1 -158.5(2)
O2A N1A O1A Cd1 21.3(3)
N12A Cd1 O1A N1A -178.19(17)
N12B Cd1 O1A N1A 48.31(17)
O11A Cd1 O1A N1A -105.62(16)
O11B Cd1 O1A N1A -26.34(19)
